data_1557593
loop_
_publ_author_name
'Marthi, Karalin'
'Larsen, Sine'
'Acs, Maria'
'Jaszay, Zsuzsa'
'Fogassy, Elemer'

_publ_section_title
;
 Enantiomer Associations in the Crystal Structures of Racemic and
 (2S,3R)-(-)-3-Hydroxy-2-(4-methoxyphenyl)-2,3-dihydro-1,5-
 benzothiazepin-4(5H)-one
;
_journal_name_full 'Acta Chemica Scandinavica'
_journal_page_first 906
_journal_page_last 913
_journal_paper_doi 10.3891/acta.chem.scand.50-0906
_journal_volume 50
_journal_year 1996
_chemical_formula_sum 'C16 H15 N O3 S'
_chemical_formula_weight 301.35
_chemical_name_common
;
(+-)-(2SR,3RS)
;
_space_group_IT_number 14
_space_group_name_Hall '-P 2yn'
_space_group_name_H-M_alt 'P 1 21/n 1'
_symmetry_cell_setting monoclinic
_symmetry_Int_Tables_number 14
_symmetry_space_group_name_Hall '-P 2yn'
_symmetry_space_group_name_H-M 'P 1 21/n 1'
_cell_angle_alpha 90.
_cell_angle_beta 91.782(14)
_cell_angle_gamma 90.
_cell_formula_units_Z 4
_cell_length_a 13.308(3)
_cell_length_b 4.8474(8)
_cell_length_c 22.130(4)
_cell_volume 1426.9(5)
_diffrn_ambient_temperature 122
_diffrn_radiation_probe x-ray
_diffrn_radiation_type CuK\a
_diffrn_radiation_wavelength 1.5418
_exptl_absorpt_coefficient_mu 2.054
_exptl_crystal_density_diffrn 1.403
_exptl_crystal_F_000 632
_refine_ls_number_parameters 236
_refine_ls_number_reflns 2753
_refine_ls_R_factor_gt 0.032
_cod_data_source_file Acta-Chem-Scand-1996-50-906-2.cif
_cod_data_source_block 1
_cod_original_sg_symbol_H-M 'P 21/n'
_cod_database_code 1557593

loop_
_space_group_symop_id
_space_group_symop_operation_xyz
1 x,y,z
2 1/2-x,1/2+y,1/2-z
3 -x,-y,-z
4 1/2+x,1/2-y,1/2+z

loop_
_atom_site_label
_atom_site_type_symbol
_atom_site_thermal_displace_type
_atom_site_fract_x
_atom_site_fract_y
_atom_site_fract_z
_atom_site_occupancy
_atom_site_U_iso_or_equiv
_atom_site_calc_flag
_atom_site_refinement_flags
_atom_site_disorder_assembly
_atom_site_disorder_group
S1 S Uiso 1.09235(2) 0.97179(7) 0.31443(1) 1.000 0.0180(1) . . . .
O1 O Uiso 0.90284(7) 0.9301(2) 0.44613(4) 1.000 0.0235(2) . . . .
O2 O Uiso 0.84038(7) 0.5673(2) 0.36142(4) 1.000 0.0234(2) . . . .
O4 O Uiso 0.85685(7) 0.2812(2) 0.08872(4) 1.000 0.0265(2) . . . .
N1 N Uiso 1.06274(8) 0.7695(3) 0.44450(5) 1.000 0.0198(2) . . . .
C1 C Uiso 0.96910(9) 0.7970(3) 0.42113(5) 1.000 0.0182(3) . . . .
C2 C Uiso 0.94216(9) 0.6473(3) 0.36209(5) 1.000 0.0171(3) . . . .
C3 C Uiso 0.96329(9) 0.8358(3) 0.30758(5) 1.000 0.0167(3) . . . .
C4 C Uiso 0.92510(12) 0.0907(4) 0.06292(7) 1.000 0.0300(3) . . . .
C11 C Uiso 0.93927(9) 0.6931(3) 0.24816(5) 1.000 0.0169(3) . . . .
C12 C Uiso 1.00397(10) 0.4980(3) 0.22460(6) 1.000 0.0180(3) . . . .
C13 C Uiso 0.98002(10) 0.3563(3) 0.17138(6) 1.000 0.0192(3) . . . .
C14 C Uiso 0.88926(10) 0.4109(3) 0.14109(5) 1.000 0.0190(3) . . . .
C15 C Uiso 0.82405(10) 0.6089(3) 0.16342(6) 1.000 0.0212(3) . . . .
C16 C Uiso 0.84908(10) 0.7484(3) 0.21642(6) 1.000 0.0195(3) . . . .
C21 C Uiso 1.16110(9) 0.7102(3) 0.35356(5) 1.000 0.0165(3) . . . .
C22 C Uiso 1.14299(9) 0.6435(3) 0.41385(6) 1.000 0.0185(3) . . . .
C23 C Uiso 1.20386(10) 0.4526(3) 0.44462(6) 1.000 0.0233(3) . . . .
C24 C Uiso 1.28291(10) 0.3290(3) 0.41537(7) 1.000 0.0261(3) . . . .
C25 C Uiso 1.30187(10) 0.3944(3) 0.35567(6) 1.000 0.0241(3) . . . .
C26 C Uiso 1.24125(9) 0.5838(3) 0.32506(6) 1.000 0.0204(3) . . . .

loop_
_atom_type_symbol
_atom_type_description
_atom_type_scat_dispersion_real
_atom_type_scat_dispersion_imag
_atom_type_scat_source
C C 0.0181 0.0091 ' International Tables Vol C Tables 4.2.6.8 and 6.1.1.4'
N N 0.0311 0.0180 ' International Tables Vol C Tables 4.2.6.8 and 6.1.1.4'
O O 0.0492 0.0322 ' International Tables Vol C Tables 4.2.6.8 and 6.1.1.4'
S S 0.3331 0.5567 ' International Tables Vol C Tables 4.2.6.8 and 6.1.1.4'

loop_
_geom_angle_atom_site_label_1
_geom_angle_atom_site_label_2
_geom_angle_atom_site_label_3
_geom_angle
_geom_angle_site_symmetry_1
_geom_angle_site_symmetry_2
_geom_angle_site_symmetry_3
_geom_angle_publ_flag
C3 S1 C21 104.47(6) . . . yes
C4 O4 C14 116.49(11) . . . yes
C1 N1 C22 124.19(11) . . . yes
O1 C1 N1 123.11(11) . . . yes
O1 C1 C2 118.60(11) . . . yes
N1 C1 C2 118.25(11) . . . yes
O2 C2 C1 109.87(9) . . . yes
O2 C2 C3 110.65(10) . . . yes
C1 C2 C3 110.07(11) . . . no
S1 C3 C2 109.83(8) . . . yes
S1 C3 C11 114.02(8) . . . yes
C2 C3 C11 111.70(11) . . . no
C3 C11 C12 121.38(11) . . . no
C3 C11 C16 120.31(12) . . . no
C12 C11 C16 118.29(12) . . . no
C11 C12 C13 121.63(12) . . . no
C12 C13 C14 119.17(13) . . . no
O4 C14 C13 124.38(12) . . . yes
O4 C14 C15 115.51(11) . . . yes
C13 C14 C15 120.11(12) . . . no
C14 C15 C16 120.00(12) . . . no
C11 C16 C15 120.79(13) . . . no
S1 C21 C22 121.91(10) . . . yes
S1 C21 C26 118.85(9) . . . yes
C22 C21 C26 119.01(12) . . . no
N1 C22 C21 120.63(12) . . . yes
N1 C22 C23 119.10(12) . . . yes
C21 C22 C23 120.27(12) . . . no
C22 C23 C24 119.75(13) . . . no
C23 C24 C25 120.50(13) . . . no
C24 C25 C26 119.74(12) . . . no
C21 C26 C25 120.73(12) . . . no

loop_
_geom_bond_atom_site_label_1
_geom_bond_atom_site_label_2
_geom_bond_distance
_geom_bond_site_symmetry_1
_geom_bond_site_symmetry_2
_geom_bond_publ_flag
S1 C3 1.8415(13) . . yes
S1 C21 1.7736(14) . . yes
O1 C1 1.2370(16) . . yes
O2 C2 1.4085(16) . . yes
O4 C4 1.427(2) . . yes
O4 C14 1.3760(15) . . yes
N1 C1 1.3409(16) . . yes
N1 C22 1.4208(18) . . yes
C1 C2 1.5274(17) . . no
C2 C3 1.5460(18) . . no
C3 C11 1.5112(17) . . no
C11 C12 1.3912(19) . . no
C11 C16 1.3976(18) . . no
C12 C13 1.3918(19) . . no
C13 C14 1.3885(19) . . no
C14 C15 1.395(2) . . no
C15 C16 1.3855(19) . . no
C21 C22 1.4010(18) . . no
C21 C26 1.3974(18) . . no
C22 C23 1.394(2) . . no
C23 C24 1.388(2) . . no
C24 C25 1.389(2) . . no
C25 C26 1.385(2) . . no

loop_
_geom_torsion_atom_site_label_1
_geom_torsion_atom_site_label_2
_geom_torsion_atom_site_label_3
_geom_torsion_atom_site_label_4
_geom_torsion
_geom_torsion_site_symmetry_1
_geom_torsion_site_symmetry_2
_geom_torsion_site_symmetry_3
_geom_torsion_site_symmetry_4
_geom_torsion_publ_flag
C21 S1 C3 C2 30.52(10) . . . . no
C21 S1 C3 C11 -95.70(10) . . . . no
C3 S1 C21 C22 -66.79(12) . . . . no
C3 S1 C21 C26 118.78(11) . . . . no
C4 O4 C14 C13 -3.83(19) . . . . no
C4 O4 C14 C15 176.10(13) . . . . no
C22 N1 C1 O1 -172.93(13) . . . . no
C22 N1 C1 C2 9.5(2) . . . . no
C1 N1 C22 C21 46.4(2) . . . . no
C1 N1 C22 C23 -133.81(15) . . . . no
O1 C1 C2 O2 -30.29(17) . . . . no
O1 C1 C2 C3 91.80(14) . . . . no
N1 C1 C2 O2 147.36(12) . . . . no
N1 C1 C2 C3 -90.55(15) . . . . no
O2 C2 C3 S1 173.10(9) . . . . no
O2 C2 C3 C11 -59.38(14) . . . . no
C1 C2 C3 S1 51.48(12) . . . . no
C1 C2 C3 C11 179.00(10) . . . . no
S1 C3 C11 C12 47.77(16) . . . . no
S1 C3 C11 C16 -134.37(11) . . . . no
C2 C3 C11 C12 -77.47(15) . . . . no
C2 C3 C11 C16 100.39(14) . . . . no
C3 C11 C12 C13 176.87(13) . . . . no
C16 C11 C12 C13 -1.0(2) . . . . no
C3 C11 C16 C15 -176.82(13) . . . . no
C12 C11 C16 C15 1.1(2) . . . . no
C11 C12 C13 C14 -0.1(2) . . . . no
C12 C13 C14 O4 -178.99(13) . . . . no
C12 C13 C14 C15 1.1(2) . . . . no
O4 C14 C15 C16 179.06(12) . . . . no
C13 C14 C15 C16 -1.0(2) . . . . no
C14 C15 C16 C11 -0.1(2) . . . . no
S1 C21 C22 N1 5.04(19) . . . . no
S1 C21 C22 C23 -174.79(11) . . . . no
C26 C21 C22 N1 179.46(13) . . . . no
C26 C21 C22 C23 -0.4(2) . . . . no
S1 C21 C26 C25 174.86(11) . . . . no
C22 C21 C26 C25 0.3(2) . . . . no
N1 C22 C23 C24 -179.63(13) . . . . no
C21 C22 C23 C24 0.2(2) . . . . no
C22 C23 C24 C25 0.1(2) . . . . no
C23 C24 C25 C26 -0.2(2) . . . . no
C24 C25 C26 C21 0.0(2) . . . . no
